data_7247441
loop_
_publ_author_name
Preeti,
'Raza, Asif'
'Anand, Amit'
'Henry, Natacha'
'Sharma, Arun K.'
'Roussel, Pascal'
'Kumar, Vipan'

_publ_section_title
;
 Stereo/regio-selective access to substituted 3-hydroxy-oxindoles with
 anti-proliferative assessment and in silico validation
;
_journal_issue 41
_journal_name_full 'RSC Advances'
_journal_page_first 28434
_journal_page_last 28443
_journal_paper_doi 10.1039/D3RA05869G
_journal_volume 13
_journal_year 2023
_chemical_formula_moiety 'C20 H22 N2 O3'
_chemical_formula_sum 'C20 H22 N2 O3'
_chemical_formula_weight 338.39
_space_group_crystal_system monoclinic
_space_group_IT_number 9
_space_group_name_Hall 'C -2yc'
_space_group_name_H-M_alt 'C 1 c 1'
_atom_sites_solution_hydrogens geom
_atom_sites_solution_primary direct
_audit_creation_date 2023-01-25
_audit_creation_method
;
Olex2 1.3
(compiled 2020.07.31 svn.rc2a77460 for OlexSys, GUI svn.r6145)
;
_audit_update_record
;
2023-08-21 deposited with the CCDC.	2023-09-20 downloaded from the CCDC.
;
_cell_angle_alpha 90
_cell_angle_beta 128.8251(15)
_cell_angle_gamma 90
_cell_formula_units_Z 4
_cell_length_a 11.5519(5)
_cell_length_b 21.2965(11)
_cell_length_c 9.1698(5)
_cell_measurement_reflns_used 2980
_cell_measurement_temperature 296
_cell_measurement_theta_max 25.658
_cell_measurement_theta_min 2.457
_cell_volume 1757.50(16)
_computing_cell_refinement 'SAINT V8.40A (Bruker, 2019)'
_computing_data_reduction 'SAINT V8.40A (Bruker, 2019)'
_computing_molecular_graphics 'Olex2 1.3 (Dolomanov et al., 2009)'
_computing_publication_material 'Olex2 1.3 (Dolomanov et al., 2009)'
_computing_structure_refinement 'XL  (Sheldrick, 2008)'
_computing_structure_solution 'XS  (Sheldrick, 2008)'
_diffrn_ambient_temperature 296
_diffrn_detector 'Bruker APEX2 area detector'
_diffrn_detector_area_resol_mean 7.9
_diffrn_detector_type 'CCD area detector'
_diffrn_measured_fraction_theta_full 0.996
_diffrn_measured_fraction_theta_max 0.991
_diffrn_measurement_device 'three-circle diffractometer'
_diffrn_measurement_device_type 'Bruker APEX2 microsource'
_diffrn_measurement_method '\w and \f scans'
_diffrn_radiation_monochromator 'mirror optics'
_diffrn_radiation_probe x-ray
_diffrn_radiation_type MoK\a
_diffrn_radiation_wavelength 0.71073
_diffrn_reflns_av_R_equivalents 0.0450
_diffrn_reflns_av_unetI/netI 0.0586
_diffrn_reflns_Laue_measured_fraction_full 0.996
_diffrn_reflns_Laue_measured_fraction_max 0.991
_diffrn_reflns_limit_h_max 14
_diffrn_reflns_limit_h_min -14
_diffrn_reflns_limit_k_max 26
_diffrn_reflns_limit_k_min -26
_diffrn_reflns_limit_l_max 11
_diffrn_reflns_limit_l_min -11
_diffrn_reflns_number 7731
_diffrn_reflns_point_group_measured_fraction_full 0.954
_diffrn_reflns_point_group_measured_fraction_max 0.947
_diffrn_reflns_theta_full 25.242
_diffrn_reflns_theta_max 26.382
_diffrn_reflns_theta_min 1.912
_diffrn_source 'microfocus sealed X-ray tube'
_diffrn_source_current 0.61
_diffrn_source_power 0.0305
_diffrn_source_type 'Incoatec I\ms'
_diffrn_source_voltage 50.0
_exptl_absorpt_coefficient_mu 0.087
_exptl_absorpt_correction_T_max 0.7454
_exptl_absorpt_correction_T_min 0.6672
_exptl_absorpt_correction_type multi-scan
_exptl_absorpt_process_details
;
SADABS-2016/2 (Bruker,2016/2) was used for absorption correction.
wR2(int) was 0.1382 before and 0.0496 after correction.
The Ratio of minimum to maximum transmission is 0.8951.
The \l/2 correction factor is Not present.
;
_exptl_crystal_colour colourless
_exptl_crystal_colour_primary colourless
_exptl_crystal_density_diffrn 1.279
_exptl_crystal_description plate
_exptl_crystal_F_000 720
_exptl_crystal_size_max 0.383
_exptl_crystal_size_mid 0.3
_exptl_crystal_size_min 0.09
_refine_diff_density_max 0.194
_refine_diff_density_min -0.148
_refine_diff_density_rms 0.033
_refine_ls_abs_structure_details
;
 Flack x determined using 1089 quotients [(I+)-(I-)]/[(I+)+(I-)]
 (Parsons, Flack and Wagner, Acta Cryst. B69 (2013) 249-259).
;
_refine_ls_abs_structure_Flack -1.4(10)
_refine_ls_extinction_coef 0.013(2)
_refine_ls_extinction_expression Fc^*^=kFc[1+0.001xFc^2^\l^3^/sin(2\q)]^-1/4^
_refine_ls_extinction_method 'SHELXL-2018/3 (Sheldrick 2018)'
_refine_ls_goodness_of_fit_ref 1.039
_refine_ls_hydrogen_treatment constr
_refine_ls_matrix_type full
_refine_ls_number_parameters 228
_refine_ls_number_reflns 3406
_refine_ls_number_restraints 2
_refine_ls_restrained_S_all 1.039
_refine_ls_R_factor_all 0.0515
_refine_ls_R_factor_gt 0.0419
_refine_ls_shift/su_max 0.000
_refine_ls_shift/su_mean 0.000
_refine_ls_structure_factor_coef Fsqd
_refine_ls_weighting_details 'w=1/[\s^2^(Fo^2^)+(0.0526P)^2^] where P=(Fo^2^+2Fc^2^)/3'
_refine_ls_weighting_scheme calc
_refine_ls_wR_factor_gt 0.1003
_refine_ls_wR_factor_ref 0.1056
_reflns_Friedel_coverage 0.905
_reflns_Friedel_fraction_full 0.911
_reflns_Friedel_fraction_max 0.903
_reflns_number_gt 2830
_reflns_number_total 3406
_reflns_threshold_expression 'I > 2\s(I)'
_cod_data_source_file d3ra05869g2.cif
_cod_data_source_block mo_hbm_0m
_cod_original_cell_volume 1757.49(16)
_cod_database_code 7247441
_shelx_shelxl_version_number 2018/3
_shelx_space_group_comment
;
The symmetry employed for this shelxl refinement is uniquely defined
by the following loop, which should always be used as a source of
symmetry information in preference to the above space-group names.
They are only intended as comments.
;
_shelx_estimated_absorpt_t_max 0.992
_shelx_estimated_absorpt_t_min 0.968
_olex2_refinement_description
;
1. Fixed Uiso
 At 1.2 times of:
  All C(H) groups, All C(H,H) groups
 At 1.5 times of:
  All O(H) groups
2.a Secondary CH2 refined with riding coordinates:
 C20(H20A,H20B), C7(H7A,H7B), C19(H19A,H19B), C17(H17A,H17B), C22(H22A,H22B),
 C23(H23A,H23B)
2.b Aromatic/amide H refined with riding coordinates:
 C4(H4), C2(H2), C3(H3), C5(H5), C1(H1), C10(H10), C13(H13), C12(H12), C11(H11)
2.c Idealised tetrahedral OH refined as rotating group:
 O24(H24)
;
_olex2_submission_special_instructions 'No special instructions were received'

loop_
_space_group_symop_operation_xyz
'x, y, z'
'x, -y, z+1/2'
'x+1/2, y+1/2, z'
'x+1/2, -y+1/2, z+1/2'

loop_
_atom_site_label
_atom_site_type_symbol
_atom_site_fract_x
_atom_site_fract_y
_atom_site_fract_z
_atom_site_U_iso_or_equiv
_atom_site_adp_type
_atom_site_occupancy
_atom_site_site_symmetry_order
_atom_site_calc_flag
_atom_site_refinement_flags_posn
_atom_site_refinement_flags_adp
_atom_site_refinement_flags_occupancy
_atom_site_disorder_assembly
_atom_site_disorder_group
N8 N 0.4104(3) 0.29826(11) -0.2388(4) 0.0389(6) Uani 1 1 d . . . . .
C14 C 0.2495(3) 0.37600(13) -0.2966(4) 0.0403(6) Uani 1 1 d . . . . .
C6 C 0.6376(3) 0.29427(13) -0.2114(4) 0.0393(6) Uani 1 1 d . . . . .
C4 C 0.8277(4) 0.30331(17) -0.2439(5) 0.0539(8) Uani 1 1 d . . . . .
H4 H 0.871208 0.289048 -0.295303 0.065 Uiso 1 1 calc R U . . .
C15 C 0.2865(3) 0.33983(14) -0.1308(5) 0.0418(7) Uani 1 1 d . . . . .
C2 C 0.8235(4) 0.37479(15) -0.0484(5) 0.0542(9) Uani 1 1 d . . . . .
H2 H 0.863312 0.409348 0.031231 0.065 Uiso 1 1 calc R U . . .
O21 O 0.7825(3) 0.46819(11) 0.3717(4) 0.0636(7) Uani 1 1 d . . . . .
C16 C 0.3932(3) 0.28913(14) -0.1059(4) 0.0401(7) Uani 1 1 d . . . . .
C9 C 0.3244(3) 0.34960(14) -0.3548(4) 0.0404(7) Uani 1 1 d . . . . .
C3 C 0.8886(4) 0.35333(16) -0.1236(5) 0.0532(9) Uani 1 1 d . . . . .
H3 H 0.973453 0.372747 -0.092737 0.064 Uiso 1 1 calc R U . . .
C5 C 0.7029(4) 0.27395(15) -0.2894(5) 0.0472(7) Uani 1 1 d . . . . .
H5 H 0.661758 0.240376 -0.372656 0.057 Uiso 1 1 calc R U . . .
C1 C 0.6992(3) 0.34510(14) -0.0908(5) 0.0450(7) Uani 1 1 d . . . . .
H1 H 0.656777 0.359389 -0.038061 0.054 Uiso 1 1 calc R U . . .
O25 O 0.4517(3) 0.24739(11) 0.0105(4) 0.0592(6) Uani 1 1 d . . . . .
C20 C 0.7790(4) 0.40188(17) 0.3874(6) 0.0640(10) Uani 1 1 d . . . . .
H20A H 0.852842 0.389684 0.517369 0.077 Uiso 1 1 calc R U . . .
H20B H 0.804124 0.381736 0.315615 0.077 Uiso 1 1 calc R U . . .
N18 N 0.5148(3) 0.39816(12) 0.1239(4) 0.0443(6) Uani 1 1 d . . . . .
C10 C 0.3087(4) 0.37189(16) -0.5073(5) 0.0521(8) Uani 1 1 d . . . . .
H10 H 0.360982 0.354238 -0.543274 0.062 Uiso 1 1 calc R U . . .
C13 C 0.1530(4) 0.42558(15) -0.3968(5) 0.0551(9) Uani 1 1 d . . . . .
H13 H 0.101392 0.443513 -0.360174 0.066 Uiso 1 1 calc R U . . .
C7 C 0.5036(4) 0.25973(14) -0.2589(5) 0.0458(7) Uani 1 1 d . . . . .
H7A H 0.444572 0.244793 -0.386967 0.055 Uiso 1 1 calc R U . . .
H7B H 0.536972 0.223351 -0.177989 0.055 Uiso 1 1 calc R U . . .
C19 C 0.6286(4) 0.37981(16) 0.3176(5) 0.0557(9) Uani 1 1 d . . . . .
H19A H 0.629353 0.334465 0.328031 0.067 Uiso 1 1 calc R U . . .
H19B H 0.606086 0.397736 0.394524 0.067 Uiso 1 1 calc R U . . .
C17 C 0.3671(4) 0.37665(17) 0.0518(5) 0.0525(8) Uani 1 1 d . . . . .
H17A H 0.307400 0.412791 0.031402 0.063 Uiso 1 1 calc R U . . .
H17B H 0.376883 0.350284 0.145292 0.063 Uiso 1 1 calc R U . . .
C12 C 0.1342(4) 0.44814(16) -0.5519(6) 0.0670(11) Uani 1 1 d . . . . .
H12 H 0.069044 0.481215 -0.620566 0.080 Uiso 1 1 calc R U . . .
C11 C 0.2118(4) 0.42172(18) -0.6052(6) 0.0643(10) Uani 1 1 d . . . . .
H11 H 0.198860 0.437690 -0.708954 0.077 Uiso 1 1 calc R U . . .
O24 O 0.1616(3) 0.31319(12) -0.1596(3) 0.0564(6) Uani 1 1 d . . . . .
H24 H 0.111550 0.294030 -0.259188 0.085 Uiso 1 1 calc R U . . .
C22 C 0.6743(4) 0.48568(16) 0.1810(6) 0.0643(10) Uani 1 1 d . . . . .
H22A H 0.698067 0.466111 0.107140 0.077 Uiso 1 1 calc R U . . .
H22B H 0.676772 0.530840 0.169399 0.077 Uiso 1 1 calc R U . . .
C23 C 0.5210(4) 0.46618(16) 0.1062(6) 0.0596(9) Uani 1 1 d . . . . .
H23A H 0.494587 0.487546 0.175149 0.071 Uiso 1 1 calc R U . . .
H23B H 0.449767 0.478195 -0.024358 0.071 Uiso 1 1 calc R U . . .

loop_
_atom_site_aniso_label
_atom_site_aniso_U_11
_atom_site_aniso_U_22
_atom_site_aniso_U_33
_atom_site_aniso_U_23
_atom_site_aniso_U_13
_atom_site_aniso_U_12
N8 0.0354(13) 0.0448(13) 0.0408(15) 0.0009(11) 0.0260(12) 0.0015(10)
C14 0.0297(13) 0.0458(15) 0.0381(17) -0.0074(12) 0.0178(12) -0.0061(11)
C6 0.0352(15) 0.0452(14) 0.0394(18) -0.0007(12) 0.0244(14) 0.0024(12)
C4 0.050(2) 0.074(2) 0.053(2) 0.0114(18) 0.0397(17) 0.0101(17)
C15 0.0316(14) 0.0573(17) 0.0397(17) -0.0047(14) 0.0239(13) -0.0041(13)
C2 0.0438(18) 0.0476(17) 0.060(2) -0.0015(16) 0.0271(17) -0.0023(13)
O21 0.0542(14) 0.0603(14) 0.0505(15) -0.0082(12) 0.0204(12) -0.0164(11)
C16 0.0355(15) 0.0475(15) 0.0387(18) -0.0001(13) 0.0239(14) -0.0048(12)
C9 0.0350(16) 0.0442(14) 0.0401(18) -0.0022(13) 0.0227(14) -0.0065(12)
C3 0.0375(17) 0.0622(19) 0.058(2) 0.0164(17) 0.0289(17) 0.0017(15)
C5 0.0483(19) 0.0562(17) 0.0433(18) -0.0016(15) 0.0317(16) 0.0057(14)
C1 0.0398(17) 0.0482(16) 0.0498(19) -0.0057(14) 0.0294(16) 0.0013(13)
O25 0.0600(15) 0.0645(14) 0.0545(16) 0.0187(13) 0.0367(13) 0.0096(12)
C20 0.046(2) 0.066(2) 0.051(2) 0.0057(18) 0.0167(17) -0.0058(16)
N18 0.0380(14) 0.0492(13) 0.0378(15) -0.0080(11) 0.0199(12) -0.0048(11)
C10 0.0529(19) 0.0614(19) 0.045(2) -0.0028(16) 0.0318(17) -0.0095(15)
C13 0.0363(17) 0.0511(18) 0.059(2) -0.0067(16) 0.0208(17) 0.0007(13)
C7 0.0444(17) 0.0460(15) 0.054(2) -0.0094(14) 0.0344(16) -0.0004(13)
C19 0.050(2) 0.0577(18) 0.043(2) 0.0014(15) 0.0216(17) -0.0075(14)
C17 0.0433(18) 0.075(2) 0.0450(19) -0.0155(16) 0.0307(16) -0.0087(15)
C12 0.050(2) 0.0545(19) 0.061(3) 0.0135(18) 0.0178(19) 0.0037(16)
C11 0.063(2) 0.067(2) 0.044(2) 0.0083(17) 0.0244(19) -0.0097(18)
O24 0.0419(13) 0.0834(16) 0.0541(15) -0.0145(12) 0.0350(12) -0.0175(11)
C22 0.072(2) 0.0502(18) 0.058(3) -0.0042(17) 0.034(2) -0.0115(17)
C23 0.057(2) 0.0562(19) 0.046(2) 0.0012(17) 0.0231(18) 0.0067(16)

loop_
_atom_type_symbol
_atom_type_description
_atom_type_scat_dispersion_real
_atom_type_scat_dispersion_imag
_atom_type_scat_source
C C 0.0033 0.0016 'International Tables Vol C Tables 4.2.6.8 and 6.1.1.4'
H H 0.0000 0.0000 'International Tables Vol C Tables 4.2.6.8 and 6.1.1.4'
N N 0.0061 0.0033 'International Tables Vol C Tables 4.2.6.8 and 6.1.1.4'
O O 0.0106 0.0060 'International Tables Vol C Tables 4.2.6.8 and 6.1.1.4'

loop_
_geom_angle_atom_site_label_1
_geom_angle_atom_site_label_2
_geom_angle_atom_site_label_3
_geom_angle
_geom_angle_site_symmetry_1
_geom_angle_site_symmetry_3
_geom_angle_publ_flag
C16 N8 C9 110.8(2) . . ?
C16 N8 C7 124.5(3) . . ?
C9 N8 C7 124.7(3) . . ?
C9 C14 C15 109.3(2) . . ?
C13 C14 C15 131.3(3) . . ?
C13 C14 C9 119.4(3) . . ?
C5 C6 C7 119.1(3) . . ?
C1 C6 C5 118.7(3) . . ?
C1 C6 C7 122.1(2) . . ?
C3 C4 H4 119.7 . . ?
C3 C4 C5 120.7(3) . . ?
C5 C4 H4 119.7 . . ?
C14 C15 C16 101.6(2) . . ?
C14 C15 C17 115.9(3) . . ?
C17 C15 C16 108.4(3) . . ?
O24 C15 C14 114.0(3) . . ?
O24 C15 C16 112.0(2) . . ?
O24 C15 C17 105.1(2) . . ?
C3 C2 H2 119.9 . . ?
C3 C2 C1 120.2(3) . . ?
C1 C2 H2 119.9 . . ?
C22 O21 C20 109.0(3) . . ?
N8 C16 C15 108.5(2) . . ?
O25 C16 N8 125.1(3) . . ?
O25 C16 C15 126.4(3) . . ?
C14 C9 N8 109.7(3) . . ?
C10 C9 N8 128.0(3) . . ?
C10 C9 C14 122.3(3) . . ?
C4 C3 C2 119.7(3) . . ?
C4 C3 H3 120.1 . . ?
C2 C3 H3 120.1 . . ?
C6 C5 H5 119.9 . . ?
C4 C5 C6 120.3(3) . . ?
C4 C5 H5 119.9 . . ?
C6 C1 H1 119.8 . . ?
C2 C1 C6 120.4(3) . . ?
C2 C1 H1 119.8 . . ?
O21 C20 H20A 109.3 . . ?
O21 C20 H20B 109.3 . . ?
O21 C20 C19 111.5(3) . . ?
H20A C20 H20B 108.0 . . ?
C19 C20 H20A 109.3 . . ?
C19 C20 H20B 109.3 . . ?
C19 N18 C17 111.9(3) . . ?
C19 N18 C23 109.4(3) . . ?
C17 N18 C23 112.6(2) . . ?
C9 C10 H10 121.3 . . ?
C9 C10 C11 117.4(3) . . ?
C11 C10 H10 121.3 . . ?
C14 C13 H13 120.4 . . ?
C12 C13 C14 119.3(3) . . ?
C12 C13 H13 120.4 . . ?
N8 C7 C6 113.3(2) . . ?
N8 C7 H7A 108.9 . . ?
N8 C7 H7B 108.9 . . ?
C6 C7 H7A 108.9 . . ?
C6 C7 H7B 108.9 . . ?
H7A C7 H7B 107.7 . . ?
C20 C19 H19A 109.5 . . ?
C20 C19 H19B 109.5 . . ?
N18 C19 C20 110.8(3) . . ?
N18 C19 H19A 109.5 . . ?
N18 C19 H19B 109.5 . . ?
H19A C19 H19B 108.1 . . ?
C15 C17 H17A 109.0 . . ?
C15 C17 H17B 109.0 . . ?
N18 C17 C15 113.1(2) . . ?
N18 C17 H17A 109.0 . . ?
N18 C17 H17B 109.0 . . ?
H17A C17 H17B 107.8 . . ?
C13 C12 H12 119.9 . . ?
C11 C12 C13 120.3(3) . . ?
C11 C12 H12 119.9 . . ?
C10 C11 H11 119.3 . . ?
C12 C11 C10 121.5(4) . . ?
C12 C11 H11 119.3 . . ?
C15 O24 H24 109.5 . . ?
O21 C22 H22A 109.4 . . ?
O21 C22 H22B 109.4 . . ?
O21 C22 C23 111.4(3) . . ?
H22A C22 H22B 108.0 . . ?
C23 C22 H22A 109.4 . . ?
C23 C22 H22B 109.4 . . ?
N18 C23 C22 110.4(3) . . ?
N18 C23 H23A 109.6 . . ?
N18 C23 H23B 109.6 . . ?
C22 C23 H23A 109.6 . . ?
C22 C23 H23B 109.6 . . ?
H23A C23 H23B 108.1 . . ?

loop_
_geom_bond_atom_site_label_1
_geom_bond_atom_site_label_2
_geom_bond_distance
_geom_bond_site_symmetry_2
_geom_bond_publ_flag
N8 C16 1.366(4) . ?
N8 C9 1.410(4) . ?
N8 C7 1.455(3) . ?
C14 C15 1.508(5) . ?
C14 C9 1.388(4) . ?
C14 C13 1.385(4) . ?
C6 C5 1.394(4) . ?
C6 C1 1.383(4) . ?
C6 C7 1.511(4) . ?
C4 H4 0.9300 . ?
C4 C3 1.369(5) . ?
C4 C5 1.375(5) . ?
C15 C16 1.544(4) . ?
C15 C17 1.527(5) . ?
C15 O24 1.412(3) . ?
C2 H2 0.9300 . ?
C2 C3 1.378(5) . ?
C2 C1 1.382(4) . ?
O21 C20 1.423(4) . ?
O21 C22 1.421(5) . ?
C16 O25 1.217(4) . ?
C9 C10 1.377(5) . ?
C3 H3 0.9300 . ?
C5 H5 0.9300 . ?
C1 H1 0.9300 . ?
C20 H20A 0.9700 . ?
C20 H20B 0.9700 . ?
C20 C19 1.501(5) . ?
N18 C19 1.452(4) . ?
N18 C17 1.464(4) . ?
N18 C23 1.464(4) . ?
C10 H10 0.9300 . ?
C10 C11 1.387(5) . ?
C13 H13 0.9300 . ?
C13 C12 1.383(6) . ?
C7 H7A 0.9700 . ?
C7 H7B 0.9700 . ?
C19 H19A 0.9700 . ?
C19 H19B 0.9700 . ?
C17 H17A 0.9700 . ?
C17 H17B 0.9700 . ?
C12 H12 0.9300 . ?
C12 C11 1.382(6) . ?
C11 H11 0.9300 . ?
O24 H24 0.8200 . ?
C22 H22A 0.9700 . ?
C22 H22B 0.9700 . ?
C22 C23 1.502(6) . ?
C23 H23A 0.9700 . ?
C23 H23B 0.9700 . ?

loop_
_geom_torsion_atom_site_label_1
_geom_torsion_atom_site_label_2
_geom_torsion_atom_site_label_3
_geom_torsion_atom_site_label_4
_geom_torsion
_geom_torsion_site_symmetry_1
_geom_torsion_site_symmetry_2
_geom_torsion_site_symmetry_3
_geom_torsion_site_symmetry_4
_geom_torsion_publ_flag
N8 C9 C10 C11 177.1(3) . . . . ?
C14 C15 C16 N8 0.6(3) . . . . ?
C14 C15 C16 O25 -178.6(3) . . . . ?
C14 C15 C17 N18 -64.0(4) . . . . ?
C14 C9 C10 C11 -1.2(5) . . . . ?
C14 C13 C12 C11 -0.5(5) . . . . ?
C15 C14 C9 N8 -0.4(3) . . . . ?
C15 C14 C9 C10 178.2(3) . . . . ?
C15 C14 C13 C12 -176.5(3) . . . . ?
O21 C20 C19 N18 58.1(4) . . . . ?
O21 C22 C23 N18 -58.5(4) . . . . ?
C16 N8 C9 C14 0.9(3) . . . . ?
C16 N8 C9 C10 -177.7(3) . . . . ?
C16 N8 C7 C6 -112.1(3) . . . . ?
C16 C15 C17 N18 49.4(4) . . . . ?
C9 N8 C16 C15 -0.9(3) . . . . ?
C9 N8 C16 O25 178.3(3) . . . . ?
C9 N8 C7 C6 68.7(4) . . . . ?
C9 C14 C15 C16 -0.1(3) . . . . ?
C9 C14 C15 C17 117.1(3) . . . . ?
C9 C14 C15 O24 -120.7(3) . . . . ?
C9 C14 C13 C12 -0.6(5) . . . . ?
C9 C10 C11 C12 0.1(5) . . . . ?
C3 C4 C5 C6 -0.9(5) . . . . ?
C3 C2 C1 C6 -1.0(5) . . . . ?
C5 C6 C1 C2 -0.3(5) . . . . ?
C5 C6 C7 N8 -155.4(3) . . . . ?
C5 C4 C3 C2 -0.5(5) . . . . ?
C1 C6 C5 C4 1.3(5) . . . . ?
C1 C6 C7 N8 25.5(4) . . . . ?
C1 C2 C3 C4 1.4(5) . . . . ?
C20 O21 C22 C23 59.5(4) . . . . ?
C13 C14 C15 C16 176.1(3) . . . . ?
C13 C14 C15 C17 -66.7(4) . . . . ?
C13 C14 C15 O24 55.5(4) . . . . ?
C13 C14 C9 N8 -177.2(3) . . . . ?
C13 C14 C9 C10 1.5(5) . . . . ?
C13 C12 C11 C10 0.7(6) . . . . ?
C7 N8 C16 C15 179.7(3) . . . . ?
C7 N8 C16 O25 -1.0(5) . . . . ?
C7 N8 C9 C14 -179.8(3) . . . . ?
C7 N8 C9 C10 1.7(5) . . . . ?
C7 C6 C5 C4 -177.9(3) . . . . ?
C7 C6 C1 C2 178.9(3) . . . . ?
C19 N18 C17 C15 -127.5(3) . . . . ?
C19 N18 C23 C22 55.3(4) . . . . ?
C17 C15 C16 N8 -121.9(3) . . . . ?
C17 C15 C16 O25 58.8(4) . . . . ?
C17 N18 C19 C20 179.4(3) . . . . ?
C17 N18 C23 C22 -179.7(3) . . . . ?
O24 C15 C16 N8 122.6(3) . . . . ?
O24 C15 C16 O25 -56.6(4) . . . . ?
O24 C15 C17 N18 169.2(3) . . . . ?
C22 O21 C20 C19 -59.1(4) . . . . ?
C23 N18 C19 C20 -55.1(4) . . . . ?
C23 N18 C17 C15 108.9(3) . . . . ?
